data_4081864
loop_
_publ_author_name
'Harlow, Gregory P.'
'Zakharov, Lev N.'
'Wu, Gang'
'Liu, Shih-Yuan'

_publ_section_title
;
 Thermodynamically Controlled, Dynamic Binding of Diols to a 1,2-BN
 Cyclohexane Derivative
;
_journal_issue 22
_journal_name_full Organometallics
_journal_page_first 6650
_journal_paper_doi 10.1021/om400697r
_journal_volume 32
_journal_year 2013
_chemical_formula_sum 'C15 H23 B F3 N O5 S'
_chemical_formula_weight 397.21
_chemical_name_systematic
;

 ?

;
_space_group_IT_number 19
_symmetry_cell_setting orthorhombic
_symmetry_space_group_name_Hall 'P 2ac 2ab'
_symmetry_space_group_name_H-M 'P 21 21 21'
_atom_sites_solution_hydrogens geom
_atom_sites_solution_primary direct
_atom_sites_solution_secondary difmap
_audit_creation_method SHELXTL
_cell_angle_alpha 90.00
_cell_angle_beta 90.00
_cell_angle_gamma 90.00
_cell_formula_units_Z 4
_cell_length_a 5.2940(5)
_cell_length_b 12.1478(12)
_cell_length_c 28.785(3)
_cell_measurement_reflns_used 9989
_cell_measurement_temperature 100(2)
_cell_measurement_theta_max 29.21
_cell_measurement_theta_min 2.83
_cell_volume 1851.2(3)
_computing_cell_refinement 'Bruker SAINT'
_computing_data_collection 'Bruker APEX2'
_computing_data_reduction 'Bruker SAINT'
_computing_molecular_graphics 'Bruker SHELXTL'
_computing_publication_material 'Bruker SHELXTL'
_computing_structure_refinement 'SHELXL-97 (Sheldrick, 1997)'
_computing_structure_solution 'SHELXS-97 (Sheldrick, 1990)'
_diffrn_ambient_temperature 100(2)
_diffrn_measured_fraction_theta_full 1.000
_diffrn_measured_fraction_theta_max 1.000
_diffrn_measurement_device_type 'Bruker APEX-II CCD'
_diffrn_measurement_method '\f and \w scans'
_diffrn_radiation_monochromator 'triumph mirror'
_diffrn_radiation_source 'fine-focus sealed tube'
_diffrn_radiation_type MoK\a
_diffrn_radiation_wavelength 0.71073
_diffrn_reflns_av_R_equivalents 0.0362
_diffrn_reflns_av_sigmaI/netI 0.0353
_diffrn_reflns_limit_h_max 6
_diffrn_reflns_limit_h_min -6
_diffrn_reflns_limit_k_max 16
_diffrn_reflns_limit_k_min -14
_diffrn_reflns_limit_l_max 36
_diffrn_reflns_limit_l_min -38
_diffrn_reflns_number 18918
_diffrn_reflns_theta_full 27.99
_diffrn_reflns_theta_max 27.99
_diffrn_reflns_theta_min 1.82
_diffrn_standards_number 0
_exptl_absorpt_coefficient_mu 0.229
_exptl_absorpt_correction_T_max 0.9909
_exptl_absorpt_correction_T_min 0.9240
_exptl_absorpt_correction_type multi-scan
_exptl_absorpt_process_details SADABS
_exptl_crystal_colour colorless
_exptl_crystal_density_diffrn 1.425
_exptl_crystal_density_method 'not measured'
_exptl_crystal_description needle
_exptl_crystal_F_000 832
_exptl_crystal_size_max 0.35
_exptl_crystal_size_mid 0.07
_exptl_crystal_size_min 0.04
_refine_diff_density_max 0.446
_refine_diff_density_min -0.348
_refine_diff_density_rms 0.048
_refine_ls_abs_structure_details 'Flack H D (1983), Acta Cryst. A39, 876-881'
_refine_ls_abs_structure_Flack 0.60(6)
_refine_ls_extinction_method none
_refine_ls_goodness_of_fit_ref 1.042
_refine_ls_hydrogen_treatment mixed
_refine_ls_matrix_type full
_refine_ls_number_parameters 249
_refine_ls_number_reflns 4452
_refine_ls_number_restraints 0
_refine_ls_restrained_S_all 1.042
_refine_ls_R_factor_all 0.0399
_refine_ls_R_factor_gt 0.0334
_refine_ls_shift/su_max 0.000
_refine_ls_shift/su_mean 0.000
_refine_ls_structure_factor_coef Fsqd
_refine_ls_weighting_details 'calc w=1/[\s^2^(Fo^2^)+(0.0417P)^2^+0.2818P] where P=(Fo^2^+2Fc^2^)/3'
_refine_ls_weighting_scheme calc
_refine_ls_wR_factor_gt 0.0750
_refine_ls_wR_factor_ref 0.0779
_reflns_number_gt 4021
_reflns_number_total 4452
_reflns_threshold_expression >2sigma(I)
_cod_data_source_file om400697r_si_001.cif
_cod_data_source_block mo_liu233_0m
_cod_depositor_comments
;
The following automatic conversions were performed:

'_symmetry_cell_setting' value 'Orthorhombic' changed to
'orthorhombic' according to
/home/saulius/struct/CIF-dictionaries/cif_core.dic dictionary named
'cif_core.dic' version 2.4.2 from 2011-04-26.

Automatic conversion script
Id: cif_fix_values 1891 2012-01-12 08:04:46Z andrius 
;
_cod_original_sg_symbol_H-M P2(1)2(1)2(1)
_cod_database_code 4081864

loop_
_symmetry_equiv_pos_as_xyz
'x, y, z'
'x+1/2, -y+1/2, -z'
'-x, y+1/2, -z+1/2'
'-x+1/2, -y, z+1/2'

loop_
_atom_site_label
_atom_site_type_symbol
_atom_site_fract_x
_atom_site_fract_y
_atom_site_fract_z
_atom_site_U_iso_or_equiv
_atom_site_adp_type
_atom_site_occupancy
_atom_site_symmetry_multiplicity
_atom_site_calc_flag
_atom_site_refinement_flags
_atom_site_disorder_assembly
_atom_site_disorder_group
O1 O 0.8286(3) 0.52456(13) 0.02500(4) 0.0321(3) Uani 1 1 d . . .
O2 O 1.1582(3) 0.65448(12) 0.03966(4) 0.0321(3) Uani 1 1 d . . .
N1 N 0.9151(3) 0.77033(13) 0.26359(5) 0.0138(3) Uani 1 1 d . . .
B1 B 0.9488(4) 0.59717(17) 0.05299(6) 0.0195(4) Uani 1 1 d . A .
C1 C 0.9256(4) 0.5007(2) -0.02075(6) 0.0365(5) Uani 0.815(6) 1 d P A 1
H1A H 0.8316 0.5444 -0.0441 0.044 Uiso 0.815(6) 1 calc PR A 1
H1B H 0.8996 0.4218 -0.0278 0.044 Uiso 0.815(6) 1 calc PR A 1
C2 C 1.2072(5) 0.5280(2) -0.02392(7) 0.0270(7) Uani 0.815(6) 1 d P A 1
H2A H 1.3049 0.4743 -0.0053 0.032 Uiso 0.815(6) 1 calc PR A 1
H2B H 1.2634 0.5222 -0.0566 0.032 Uiso 0.815(6) 1 calc PR A 1
C3 C 1.2563(5) 0.6389(2) -0.00685(7) 0.0423(6) Uani 0.815(6) 1 d P A 1
H3A H 1.4407 0.6525 -0.0068 0.051 Uiso 0.815(6) 1 calc PR A 1
H3B H 1.1769 0.6930 -0.0280 0.051 Uiso 0.815(6) 1 calc PR A 1
C1A C 0.9256(4) 0.5007(2) -0.02075(6) 0.0365(5) Uani 0.185(6) 1 d P A 2
H1AA H 1.0189 0.4301 -0.0202 0.044 Uiso 0.185(6) 1 calc PR A 2
H1AB H 0.7837 0.4935 -0.0430 0.044 Uiso 0.185(6) 1 calc PR A 2
C2A C 1.0919(19) 0.5882(9) -0.0356(3) 0.022(3) Uiso 0.185(6) 1 d P A 2
H2AA H 1.1927 0.5584 -0.0617 0.027 Uiso 0.185(6) 1 calc PR A 2
H2AB H 0.9828 0.6465 -0.0488 0.027 Uiso 0.185(6) 1 calc PR A 2
C3A C 1.2563(5) 0.6389(2) -0.00685(7) 0.0423(6) Uani 0.185(6) 1 d P A 2
H3AA H 1.3005 0.7116 -0.0201 0.051 Uiso 0.185(6) 1 calc PR A 2
H3AB H 1.4131 0.5947 -0.0051 0.051 Uiso 0.185(6) 1 calc PR A 2
C4 C 0.8355(4) 0.61685(15) 0.10277(6) 0.0198(4) Uani 1 1 d . . .
H4A H 0.6612 0.6450 0.0991 0.024 Uiso 1 1 calc R A .
H4B H 0.8243 0.5449 0.1187 0.024 Uiso 1 1 calc R . .
C5 C 0.9803(3) 0.69616(15) 0.13418(5) 0.0189(4) Uani 1 1 d . A .
H5A H 0.9739 0.7710 0.1206 0.023 Uiso 1 1 calc R . .
H5B H 1.1596 0.6733 0.1356 0.023 Uiso 1 1 calc R . .
C6 C 0.8717(3) 0.69926(15) 0.18333(5) 0.0177(3) Uani 1 1 d . . .
H6A H 0.6932 0.7233 0.1819 0.021 Uiso 1 1 calc R A .
H6B H 0.8752 0.6241 0.1966 0.021 Uiso 1 1 calc R . .
C7 C 1.0169(3) 0.77622(14) 0.21498(5) 0.0147(3) Uani 1 1 d . A .
H7A H 1.1978 0.7556 0.2150 0.018 Uiso 1 1 calc R . .
H7B H 1.0028 0.8526 0.2033 0.018 Uiso 1 1 calc R . .
C8 C 1.0369(3) 0.84948(14) 0.29650(5) 0.0158(3) Uani 1 1 d . . .
H8A H 1.0025 0.9258 0.2862 0.019 Uiso 1 1 calc R . .
H8B H 1.2221 0.8382 0.2962 0.019 Uiso 1 1 calc R . .
C9 C 0.9380(3) 0.83365(14) 0.34512(5) 0.0147(3) Uani 1 1 d . . .
C10 C 0.7278(3) 0.89151(16) 0.36078(6) 0.0198(4) Uani 1 1 d . . .
H10A H 0.6449 0.9420 0.3407 0.024 Uiso 1 1 calc R . .
C11 C 0.6386(4) 0.87560(17) 0.40581(6) 0.0253(4) Uani 1 1 d . . .
H11A H 0.4950 0.9151 0.4165 0.030 Uiso 1 1 calc R . .
C12 C 0.7595(4) 0.80232(17) 0.43485(6) 0.0273(4) Uani 1 1 d . . .
H12A H 0.6985 0.7913 0.4655 0.033 Uiso 1 1 calc R . .
C13 C 0.9682(4) 0.74490(16) 0.41967(6) 0.0279(4) Uani 1 1 d . . .
H13A H 1.0506 0.6946 0.4399 0.034 Uiso 1 1 calc R . .
C14 C 1.0581(4) 0.76050(15) 0.37480(6) 0.0218(4) Uani 1 1 d . . .
H14A H 1.2023 0.7210 0.3644 0.026 Uiso 1 1 calc R . .
S1S S 0.53422(7) 0.53465(3) 0.284071(12) 0.01323(9) Uani 1 1 d . . .
O1S O 0.80650(19) 0.54444(10) 0.28289(4) 0.0173(2) Uani 1 1 d . . .
O2S O 0.4021(2) 0.63714(10) 0.27807(4) 0.0209(3) Uani 1 1 d . . .
O3S O 0.4347(2) 0.44230(10) 0.25846(4) 0.0205(3) Uani 1 1 d . . .
C1S C 0.4732(3) 0.49753(14) 0.34462(5) 0.0169(3) Uani 1 1 d . . .
F1S F 0.5843(2) 0.40334(9) 0.35579(4) 0.0275(3) Uani 1 1 d . . .
F2S F 0.22549(19) 0.48684(10) 0.35261(3) 0.0243(3) Uani 1 1 d . . .
F3S F 0.5598(2) 0.57537(9) 0.37332(3) 0.0242(2) Uani 1 1 d . . .
H1N H 0.928(4) 0.6978(19) 0.2736(7) 0.027(5) Uiso 1 1 d . . .
H2N H 0.751(4) 0.7846(18) 0.2627(7) 0.027(6) Uiso 1 1 d . . .

loop_
_atom_site_aniso_label
_atom_site_aniso_U_11
_atom_site_aniso_U_22
_atom_site_aniso_U_33
_atom_site_aniso_U_23
_atom_site_aniso_U_13
_atom_site_aniso_U_12
O1 0.0354(7) 0.0434(9) 0.0175(6) -0.0130(6) 0.0062(5) -0.0133(7)
O2 0.0328(7) 0.0422(9) 0.0211(6) -0.0125(6) 0.0084(6) -0.0109(7)
N1 0.0150(8) 0.0138(8) 0.0126(6) -0.0005(5) 0.0004(5) -0.0003(6)
B1 0.0254(10) 0.0189(11) 0.0142(8) -0.0006(7) -0.0021(8) 0.0010(9)
C1 0.0367(11) 0.0540(15) 0.0187(8) -0.0178(9) 0.0062(8) -0.0129(10)
C2 0.0377(14) 0.0287(15) 0.0147(10) -0.0031(10) 0.0052(8) -0.0004(12)
C3 0.0417(13) 0.0585(17) 0.0267(10) -0.0127(10) 0.0152(9) -0.0141(12)
C1A 0.0367(11) 0.0540(15) 0.0187(8) -0.0178(9) 0.0062(8) -0.0129(10)
C3A 0.0417(13) 0.0585(17) 0.0267(10) -0.0127(10) 0.0152(9) -0.0141(12)
C4 0.0233(9) 0.0217(10) 0.0144(7) -0.0008(7) 0.0001(7) -0.0006(8)
C5 0.0227(9) 0.0206(9) 0.0135(7) -0.0012(6) 0.0026(6) 0.0000(8)
C6 0.0216(8) 0.0172(9) 0.0143(7) -0.0020(7) 0.0015(6) -0.0009(7)
C7 0.0153(7) 0.0170(8) 0.0118(6) -0.0001(6) 0.0023(6) 0.0006(6)
C8 0.0155(8) 0.0166(9) 0.0152(7) -0.0036(6) -0.0005(6) -0.0043(7)
C9 0.0159(7) 0.0137(8) 0.0145(7) -0.0025(6) -0.0020(6) -0.0030(7)
C10 0.0191(9) 0.0223(10) 0.0179(8) -0.0021(7) -0.0023(6) 0.0014(7)
C11 0.0232(9) 0.0297(11) 0.0229(9) -0.0070(8) 0.0050(7) 0.0023(8)
C12 0.0371(11) 0.0307(12) 0.0141(8) -0.0028(7) 0.0044(7) -0.0085(9)
C13 0.0404(11) 0.0246(10) 0.0188(8) 0.0031(7) -0.0048(8) 0.0024(9)
C14 0.0248(9) 0.0206(10) 0.0199(8) -0.0032(7) -0.0010(7) 0.0041(8)
S1S 0.01345(17) 0.0136(2) 0.01259(15) 0.00020(15) -0.00042(14) -0.00039(15)
O1S 0.0143(5) 0.0160(6) 0.0216(5) 0.0004(5) 0.0004(4) 0.0000(5)
O2S 0.0215(6) 0.0209(7) 0.0204(6) 0.0037(5) -0.0011(5) 0.0054(5)
O3S 0.0201(6) 0.0229(7) 0.0185(5) -0.0066(5) 0.0018(4) -0.0066(5)
C1S 0.0194(8) 0.0161(9) 0.0152(7) -0.0010(6) -0.0003(6) -0.0008(7)
F1S 0.0378(7) 0.0209(6) 0.0239(5) 0.0082(4) 0.0030(4) 0.0079(5)
F2S 0.0188(5) 0.0351(7) 0.0189(5) 0.0005(4) 0.0041(4) -0.0048(5)
F3S 0.0302(5) 0.0266(6) 0.0158(4) -0.0048(4) -0.0048(4) -0.0043(5)

loop_
_atom_type_symbol
_atom_type_description
_atom_type_scat_dispersion_real
_atom_type_scat_dispersion_imag
_atom_type_scat_source
C C 0.0033 0.0016 'International Tables Vol C Tables 4.2.6.8 and 6.1.1.4'
H H 0.0000 0.0000 'International Tables Vol C Tables 4.2.6.8 and 6.1.1.4'
N N 0.0061 0.0033 'International Tables Vol C Tables 4.2.6.8 and 6.1.1.4'
O O 0.0106 0.0060 'International Tables Vol C Tables 4.2.6.8 and 6.1.1.4'
B B 0.0013 0.0007 'International Tables Vol C Tables 4.2.6.8 and 6.1.1.4'
F F 0.0171 0.0103 'International Tables Vol C Tables 4.2.6.8 and 6.1.1.4'
S S 0.1246 0.1234 'International Tables Vol C Tables 4.2.6.8 and 6.1.1.4'

loop_
_geom_angle_atom_site_label_1
_geom_angle_atom_site_label_2
_geom_angle_atom_site_label_3
_geom_angle
B1 O1 C1 120.48(15)
B1 O2 C3 118.99(15)
C8 N1 C7 113.87(13)
C8 N1 H1N 112.3(13)
C7 N1 H1N 108.0(13)
C8 N1 H2N 108.4(14)
C7 N1 H2N 108.4(14)
H1N N1 H2N 105.5(19)
O1 B1 O2 123.16(16)
O1 B1 C4 117.57(17)
O2 B1 C4 119.26(16)
O1 C1 C2 110.94(16)
O1 C1 H1A 109.5
C2 C1 H1A 109.5
O1 C1 H1B 109.5
C2 C1 H1B 109.5
H1A C1 H1B 108.0
C3 C2 C1 110.7(2)
C3 C2 H2A 109.5
C1 C2 H2A 109.5
C3 C2 H2B 109.5
C1 C2 H2B 109.5
H2A C2 H2B 108.1
O2 C3 C2 111.62(18)
O2 C3 H3A 109.3
C2 C3 H3A 109.3
O2 C3 H3B 109.3
C2 C3 H3B 109.3
H3A C3 H3B 108.0
H2AA C2A H2AB 106.5
C5 C4 B1 116.38(15)
C5 C4 H4A 108.2
B1 C4 H4A 108.2
C5 C4 H4B 108.2
B1 C4 H4B 108.2
H4A C4 H4B 107.3
C4 C5 C6 112.01(14)
C4 C5 H5A 109.2
C6 C5 H5A 109.2
C4 C5 H5B 109.2
C6 C5 H5B 109.2
H5A C5 H5B 107.9
C7 C6 C5 112.39(14)
C7 C6 H6A 109.1
C5 C6 H6A 109.1
C7 C6 H6B 109.1
C5 C6 H6B 109.1
H6A C6 H6B 107.9
N1 C7 C6 110.41(13)
N1 C7 H7A 109.6
C6 C7 H7A 109.6
N1 C7 H7B 109.6
C6 C7 H7B 109.6
H7A C7 H7B 108.1
N1 C8 C9 110.87(13)
N1 C8 H8A 109.5
C9 C8 H8A 109.5
N1 C8 H8B 109.5
C9 C8 H8B 109.5
H8A C8 H8B 108.1
C14 C9 C10 119.40(15)
C14 C9 C8 119.64(16)
C10 C9 C8 120.96(15)
C9 C10 C11 120.17(17)
C9 C10 H10A 119.9
C11 C10 H10A 119.9
C12 C11 C10 119.76(18)
C12 C11 H11A 120.1
C10 C11 H11A 120.1
C13 C12 C11 120.46(17)
C13 C12 H12A 119.8
C11 C12 H12A 119.8
C12 C13 C14 120.03(18)
C12 C13 H13A 120.0
C14 C13 H13A 120.0
C9 C14 C13 120.19(17)
C9 C14 H14A 119.9
C13 C14 H14A 119.9
O2S S1S O3S 115.74(7)
O2S S1S O1S 114.24(8)
O3S S1S O1S 114.57(7)
O2S S1S C1S 103.99(7)
O3S S1S C1S 103.35(7)
O1S S1S C1S 102.63(7)
F1S C1S F3S 107.95(13)
F1S C1S F2S 108.03(14)
F3S C1S F2S 107.37(13)
F1S C1S S1S 111.43(11)
F3S C1S S1S 110.73(11)
F2S C1S S1S 111.16(11)

loop_
_geom_bond_atom_site_label_1
_geom_bond_atom_site_label_2
_geom_bond_distance
O1 B1 1.353(2)
O1 C1 1.443(2)
O2 B1 1.364(2)
O2 C3 1.448(2)
N1 C8 1.496(2)
N1 C7 1.5014(19)
N1 H1N 0.93(2)
N1 H2N 0.89(2)
B1 C4 1.571(2)
C1 C2 1.530(3)
C1 H1A 0.9900
C1 H1B 0.9900
C2 C3 1.457(4)
C2 H2A 0.9900
C2 H2B 0.9900
C3 H3A 0.9900
C3 H3B 0.9900
C2A H2AA 0.9900
C2A H2AB 0.9900
C4 C5 1.528(2)
C4 H4A 0.9900
C4 H4B 0.9900
C5 C6 1.528(2)
C5 H5A 0.9900
C5 H5B 0.9900
C6 C7 1.515(2)
C6 H6A 0.9900
C6 H6B 0.9900
C7 H7A 0.9900
C7 H7B 0.9900
C8 C9 1.507(2)
C8 H8A 0.9900
C8 H8B 0.9900
C9 C14 1.387(2)
C9 C10 1.391(2)
C10 C11 1.393(2)
C10 H10A 0.9500
C11 C12 1.378(3)
C11 H11A 0.9500
C12 C13 1.378(3)
C12 H12A 0.9500
C13 C14 1.389(2)
C13 H13A 0.9500
C14 H14A 0.9500
S1S O2S 1.4385(13)
S1S O3S 1.4420(12)
S1S O1S 1.4467(11)
S1S C1S 1.8290(16)
C1S F1S 1.326(2)
C1S F3S 1.3368(19)
C1S F2S 1.338(2)

loop_
_geom_hbond_atom_site_label_D
_geom_hbond_atom_site_label_H
_geom_hbond_atom_site_label_A
_geom_hbond_distance_DH
_geom_hbond_distance_HA
_geom_hbond_distance_DA
_geom_hbond_angle_DHA
_geom_hbond_site_symmetry_A
N1 H1N O1S 0.93(2) 1.99(2) 2.8581(19) 154.8(18) .
N1 H1N O2S 0.93(2) 2.62(2) 3.0722(19) 110.7(15) 1_655
N1 H2N O3S 0.89(2) 2.24(2) 2.863(2) 127.3(18) 3_655
N1 H2N O2S 0.89(2) 2.61(2) 3.1887(19) 123.6(17) .

loop_
_geom_torsion_atom_site_label_1
_geom_torsion_atom_site_label_2
_geom_torsion_atom_site_label_3
_geom_torsion_atom_site_label_4
_geom_torsion
C1 O1 B1 O2 2.6(3)
C1 O1 B1 C4 -178.61(18)
C3 O2 B1 O1 1.0(3)
C3 O2 B1 C4 -177.79(19)
B1 O1 C1 C2 22.3(3)
O1 C1 C2 C3 -50.4(3)
B1 O2 C3 C2 -30.5(3)
C1 C2 C3 O2 54.4(3)
O1 B1 C4 C5 177.92(16)
O2 B1 C4 C5 -3.2(3)
B1 C4 C5 C6 -173.50(15)
C4 C5 C6 C7 178.99(15)
C8 N1 C7 C6 -176.15(14)
C5 C6 C7 N1 -175.93(14)
C7 N1 C8 C9 -176.18(14)
N1 C8 C9 C14 89.98(19)
N1 C8 C9 C10 -90.12(19)
C14 C9 C10 C11 -0.3(3)
C8 C9 C10 C11 179.83(17)
C9 C10 C11 C12 0.0(3)
C10 C11 C12 C13 0.1(3)
C11 C12 C13 C14 -0.1(3)
C10 C9 C14 C13 0.3(3)
C8 C9 C14 C13 -179.78(17)
C12 C13 C14 C9 -0.2(3)
O2S S1S C1S F1S -179.95(11)
O3S S1S C1S F1S 58.77(13)
O1S S1S C1S F1S -60.64(13)
O2S S1S C1S F3S -59.78(13)
O3S S1S C1S F3S 178.95(11)
O1S S1S C1S F3S 59.53(13)
O2S S1S C1S F2S 59.49(14)
O3S S1S C1S F2S -61.79(13)
O1S S1S C1S F2S 178.79(12)
